data_7058967
loop_
_publ_author_name
'Zhang, Jie'
'Gao, Lingling'
'Wang, Yang'
'Zhai, Lijun'
'Niu, Xiaoyan'
'Hu, Tuoping'

_publ_section_title
;
 A novel 3D Cd-based luminescent coordination polymer for selective
 sensing of 4-NP and NZF
;
_journal_issue 43
_journal_name_full 'New Journal of Chemistry'
_journal_page_first 16853
_journal_paper_doi 10.1039/C9NJ04250D
_journal_volume 43
_journal_year 2019
_chemical_formula_moiety 'C136 H102 Cd7 N8 O44, C4 H8 O2, H2 O'
_chemical_formula_sum 'C140 H112 Cd7 N8 O47'
_chemical_formula_weight 3445.25
_space_group_crystal_system triclinic
_space_group_IT_number 2
_space_group_name_Hall '-P 1'
_space_group_name_H-M_alt 'P -1'
_atom_sites_solution_hydrogens mixed
_atom_sites_solution_primary dual
_audit_creation_date 2017-11-13
_audit_creation_method
;
Olex2 1.2-beta
(compiled 2017.08.10 svn.r3458 for OlexSys, GUI svn.r5381)
;
_audit_update_record
;
2019-06-12 deposited with the CCDC.	2019-10-09 downloaded from the CCDC.
;
_cell_angle_alpha 82.238(3)
_cell_angle_beta 84.722(3)
_cell_angle_gamma 87.293(3)
_cell_formula_units_Z 1
_cell_length_a 10.8154(6)
_cell_length_b 17.0791(11)
_cell_length_c 17.5910(10)
_cell_measurement_reflns_used 7060
_cell_measurement_temperature 150
_cell_measurement_theta_max 24.54
_cell_measurement_theta_min 2.34
_cell_volume 3203.9(3)
_computing_cell_refinement 'SAINT v8.37A (Bruker, 2015)'
_computing_data_reduction 'SAINT v8.37A (Bruker, 2015)'
_computing_molecular_graphics 'Olex2 (Dolomanov et al., 2009)'
_computing_publication_material 'Olex2 (Dolomanov et al., 2009)'
_computing_structure_refinement 'ShelXL (Sheldrick, 2015)'
_computing_structure_solution 'ShelXT (Sheldrick, 2015)'
_diffrn_ambient_temperature 150.01
_diffrn_measured_fraction_theta_full 0.999
_diffrn_measured_fraction_theta_max 0.994
_diffrn_measurement_device_type 'Bruker APEX-II CCD'
_diffrn_measurement_method '\f and \w scans'
_diffrn_radiation_type MoK\a
_diffrn_radiation_wavelength 0.71073
_diffrn_reflns_av_R_equivalents 0.1070
_diffrn_reflns_av_unetI/netI 0.0880
_diffrn_reflns_Laue_measured_fraction_full 0.999
_diffrn_reflns_Laue_measured_fraction_max 0.994
_diffrn_reflns_limit_h_max 13
_diffrn_reflns_limit_h_min -13
_diffrn_reflns_limit_k_max 20
_diffrn_reflns_limit_k_min -20
_diffrn_reflns_limit_l_max 21
_diffrn_reflns_limit_l_min -21
_diffrn_reflns_number 48426
_diffrn_reflns_point_group_measured_fraction_full 0.999
_diffrn_reflns_point_group_measured_fraction_max 0.994
_diffrn_reflns_theta_full 25.242
_diffrn_reflns_theta_max 25.436
_diffrn_reflns_theta_min 2.279
_diffrn_standards_number 0
_exptl_absorpt_coefficient_mu 1.237
_exptl_absorpt_correction_T_max 0.7452
_exptl_absorpt_correction_T_min 0.6390
_exptl_absorpt_correction_type multi-scan
_exptl_absorpt_process_details
'SADABS-2016/2 (Bruker,2016/2) was used for absorption correction. wR2(int) was 0.0641 before and 0.0562 after correction. The Ratio of minimum to maximum transmission is 0.8575. The \l/2 correction factor is Not present.'
_exptl_crystal_colour colourless
_exptl_crystal_colour_primary colourless
_exptl_crystal_density_diffrn 1.786
_exptl_crystal_description block
_exptl_crystal_F_000 1720
_exptl_crystal_size_max 0.14
_exptl_crystal_size_mid 0.1
_exptl_crystal_size_min 0.05
_refine_diff_density_max 1.890
_refine_diff_density_min -2.749
_refine_diff_density_rms 0.141
_refine_ls_extinction_method none
_refine_ls_goodness_of_fit_ref 1.017
_refine_ls_hydrogen_treatment constr
_refine_ls_matrix_type full
_refine_ls_number_parameters 945
_refine_ls_number_reflns 11761
_refine_ls_number_restraints 100
_refine_ls_restrained_S_all 1.026
_refine_ls_R_factor_all 0.1246
_refine_ls_R_factor_gt 0.0598
_refine_ls_shift/su_max 0.004
_refine_ls_shift/su_mean 0.000
_refine_ls_structure_factor_coef Fsqd
_refine_ls_weighting_details 'w=1/[\s^2^(Fo^2^)+(0.0544P)^2^+17.1133P] where P=(Fo^2^+2Fc^2^)/3'
_refine_ls_weighting_scheme calc
_refine_ls_wR_factor_gt 0.1234
_refine_ls_wR_factor_ref 0.1530
_reflns_Friedel_coverage 0.000
_reflns_number_gt 6938
_reflns_number_total 11761
_reflns_threshold_expression 'I > 2\s(I)'
_cod_data_source_file c9nj04250d2.cif
_cod_data_source_block mo_1031_12_0m
_cod_database_code 7058967
_shelx_shelxl_version_number 2016/6
_shelx_space_group_comment
;
The symmetry employed for this shelxl refinement is uniquely defined
by the following loop, which should always be used as a source of
symmetry information in preference to the above space-group names.
They are only intended as comments.
;
_shelx_estimated_absorpt_t_max 0.941
_shelx_estimated_absorpt_t_min 0.846
_olex2_refinement_description
;
1. Fixed Uiso
 At 1.2 times of:
  All C(H) groups, All C(H,H) groups
 At 1.5 times of:
  All O(H) groups, All O(H,H) groups
2. Restrained distances
 C68-C62
 1.4 with sigma of 0.02
 O23-C68 = C68-O21
 1.2 with sigma of 0.02
 O21-O23
 2 with sigma of 0.02
3. Uiso/Uaniso restraints and constraints
Uanis(O21) \\sim Ueq, Uanis(O23) \\sim Ueq, Uanis(C68) \\sim Ueq, Uanis(C68A)
\\sim Ueq, Uanis(O21A) \\sim Ueq, Uanis(O23A) \\sim Ueq, Uanis(C62) \\sim Ueq:
with sigma of 0.01 and sigma for terminal atoms of 0.02
Uanis(O3) \\sim Ueq: with sigma of 0.01 and sigma for terminal atoms of 0.02
Uanis(O24) \\sim Ueq, Uanis(O18) \\sim Ueq: with sigma of 0.01 and sigma for
terminal atoms of 0.02
4. Rigid body (RIGU) restrains
 C62, O21, O23, C68
 with sigma for 1-2 distances of 0.004 and sigma for 1-3 distances of 0.004
 O21, O23, C68, C68A, O21A, O23A, C62
 with sigma for 1-2 distances of 0.004 and sigma for 1-3 distances of 0.004
5. Others
 Fixed Sof: O21(0.5) O23(0.5) C68(0.5) C68A(0.5) O21A(0.5) O23A(0.5) O24(0.5)
 H24A(0.5) H24B(0.5)
6.a Riding coordinates:
 O1(H1), O18(H18A,H18B), O24(H24A,H24B)
6.b Rotating group:
 O19(H19A,H19B), O20(H20A,H20B)
6.c Secondary CH2 refined with riding coordinates:
 C17(H17A,H17B), C20(H20C,H20D), C69(H69A,H69B), C70(H70A,H70B)
6.d Aromatic/amide H refined with riding coordinates:
 C3(H3), C4(H4), C7(H7), C10(H10), C11(H11), C14(H14), C15(H15), C16(H16),
 C21(H21), C22(H22), C23(H23), C24(H24), C25(H25), C26(H26), C27(H27), C28(H28),
  C29(H29), C30(H30), C33(H33), C34(H34), C37(H37), C38(H38), C39(H39),
 C40(H40), C41(H41), C44(H44), C45(H45), C48(H48), C51(H51), C52(H52), C55(H55),
  C56(H56), C57(H57), C60(H60), C61(H61), C63(H63), C64(H64), C65(H65),
 C66(H66), C67(H67)
;
_olex2_submission_special_instructions 'No special instructions were received'

loop_
_space_group_symop_operation_xyz
'x, y, z'
'-x, -y, -z'

loop_
_atom_site_label
_atom_site_type_symbol
_atom_site_fract_x
_atom_site_fract_y
_atom_site_fract_z
_atom_site_U_iso_or_equiv
_atom_site_adp_type
_atom_site_occupancy
_atom_site_site_symmetry_order
_atom_site_calc_flag
_atom_site_refinement_flags_posn
_atom_site_refinement_flags_adp
_atom_site_refinement_flags_occupancy
_atom_site_disorder_assembly
_atom_site_disorder_group
Cd1 Cd 0.15150(6) 0.03662(4) 1.06341(5) 0.0553(2) Uani 1 1 d . . . . .
Cd2 Cd 0.22002(6) 0.00686(5) 0.87277(4) 0.0516(2) Uani 1 1 d . . . . .
Cd3 Cd 0.37940(5) 1.06721(3) 0.55607(4) 0.03313(17) Uani 1 1 d . . . . .
Cd4 Cd 0.500000 0.000000 1.000000 0.0289(2) Uani 1 2 d S T P . .
O1 O 0.2979(5) -0.0231(3) 0.9864(3) 0.0359(14) Uani 1 1 d . . . . .
H1 H 0.308399 -0.076508 0.998587 0.054 Uiso 1 1 d R . . . .
O2 O 0.0765(6) 0.0768(3) 0.9474(4) 0.060(2) Uani 1 1 d . . . . .
O3 O -0.1139(6) 0.0979(4) 0.9105(5) 0.070(2) Uani 1 1 d . U . . .
O4 O 0.0340(4) 0.4522(3) 0.8953(3) 0.0303(12) Uani 1 1 d . . . . .
O5 O 0.3499(5) 0.5799(3) 0.7219(3) 0.0339(13) Uani 1 1 d . . . . .
O6 O 0.4850(5) 0.9243(3) 0.5596(3) 0.0354(13) Uani 1 1 d . . . . .
O7 O 0.3482(6) 0.9548(3) 0.6491(4) 0.059(2) Uani 1 1 d . . . . .
O8 O 0.3579(5) 0.5734(3) 0.9956(3) 0.0283(12) Uani 1 1 d . . . . .
O9 O 0.5688(6) 0.9177(3) 0.9044(3) 0.0463(16) Uani 1 1 d . . . . .
O10 O 0.7370(6) 0.8522(3) 0.9510(4) 0.0501(17) Uani 1 1 d . . . . .
O11 O 0.3337(5) 0.1150(3) 0.8482(3) 0.0429(15) Uani 1 1 d . . . . .
O12 O 0.5100(5) 0.1026(3) 0.9073(3) 0.0448(15) Uani 1 1 d . . . . .
O13 O 0.5638(6) 0.4436(4) 0.7218(5) 0.075(2) Uani 1 1 d . . . . .
O14 O 0.9880(6) 0.4923(3) 0.6331(3) 0.0469(17) Uani 1 1 d . . . . .
O15 O 1.2967(5) 0.1989(3) 0.5197(3) 0.0396(14) Uani 1 1 d . . . . .
O16 O 1.2384(5) 0.1436(3) 0.6375(3) 0.0373(14) Uani 1 1 d . . . . .
O17 O 0.8052(8) 0.5967(4) 0.8558(4) 0.083(3) Uani 1 1 d . . . . .
O18 O 0.1301(8) 0.0641(6) 0.7647(4) 0.111(4) Uani 1 1 d . U . . .
H18A H 0.162394 0.079553 0.720534 0.166 Uiso 1 1 d R . . . .
H18B H 0.104784 0.020593 0.752504 0.166 Uiso 1 1 d R . . . .
O19 O 0.3708(9) -0.0630(4) 0.8089(4) 0.088(3) Uani 1 1 d . . . . .
H19A H 0.446638 -0.059055 0.826663 0.132 Uiso 1 1 d GR . . . .
H19B H 0.383747 -0.041705 0.758654 0.132 Uiso 1 1 d GR . . . .
O20 O 0.2293(8) 0.0158(4) 1.1804(4) 0.085(3) Uani 1 1 d . . . . .
H20A H 0.318235 0.010681 1.177343 0.127 Uiso 1 1 d GR . . . .
H20B H 0.208692 -0.034137 1.210539 0.127 Uiso 1 1 d GR . . . .
N1 N 0.2452(6) 1.0188(4) 0.4853(5) 0.0406(18) Uani 1 1 d . . . . .
N2 N 0.1163(7) 0.9432(4) 0.4422(5) 0.052(2) Uani 1 1 d . . . . .
N3 N 0.3125(7) 0.8177(4) 0.3676(4) 0.0435(19) Uani 1 1 d . . . . .
N4 N 0.4665(6) 0.8878(4) 0.3896(4) 0.0416(19) Uani 1 1 d . . . . .
C1 C -0.0112(9) 0.1225(6) 0.9252(7) 0.063(3) Uani 1 1 d . . . . .
C2 C 0.0036(7) 0.2104(5) 0.9142(6) 0.046(2) Uani 1 1 d . . . . .
C3 C -0.1003(7) 0.2619(5) 0.9121(5) 0.037(2) Uani 1 1 d . . . . .
H3 H -0.180799 0.241048 0.915212 0.045 Uiso 1 1 calc R . . . .
C4 C -0.0883(7) 0.3420(5) 0.9054(5) 0.0330(19) Uani 1 1 d . . . . .
H4 H -0.159432 0.376808 0.905265 0.040 Uiso 1 1 calc R . . . .
C5 C 0.0306(7) 0.3712(4) 0.8989(4) 0.0279(18) Uani 1 1 d . . . . .
C6 C 0.1488(6) 0.4883(4) 0.8832(4) 0.0266(17) Uani 1 1 d . . . . .
C7 C 0.1994(7) 0.5088(4) 0.8082(4) 0.0279(17) Uani 1 1 d . . . . .
H7 H 0.165344 0.490882 0.765982 0.033 Uiso 1 1 calc R . . . .
C8 C 0.3011(7) 0.5563(4) 0.7970(4) 0.0261(17) Uani 1 1 d . . . . .
C9 C 0.3681(7) 0.6611(4) 0.7022(4) 0.0272(17) Uani 1 1 d . . . . .
C10 C 0.2836(7) 0.7167(4) 0.7287(4) 0.0289(18) Uani 1 1 d . . . . .
H10 H 0.215663 0.701180 0.764905 0.035 Uiso 1 1 calc R . . . .
C11 C 0.3004(7) 0.7951(4) 0.7012(4) 0.0322(19) Uani 1 1 d . . . . .
H11 H 0.243280 0.833996 0.718951 0.039 Uiso 1 1 calc R . . . .
C12 C 0.4000(7) 0.8188(4) 0.6476(4) 0.0272(17) Uani 1 1 d . . . . .
C13 C 0.4130(7) 0.9038(4) 0.6169(4) 0.0296(18) Uani 1 1 d . . . . .
C14 C 0.1749(8) 0.9568(5) 0.5032(7) 0.060(3) Uani 1 1 d . . . . .
H14 H 0.166796 0.925945 0.552374 0.072 Uiso 1 1 calc R . . . .
C15 C 0.1485(8) 0.9996(6) 0.3828(6) 0.053(3) Uani 1 1 d . . . . .
H15 H 0.122175 1.005491 0.332188 0.063 Uiso 1 1 calc R . . . .
C16 C 0.2279(8) 1.0467(6) 0.4120(6) 0.052(3) Uani 1 1 d . . . . .
H16 H 0.265088 1.092351 0.384009 0.063 Uiso 1 1 calc R . . . .
C17 C 0.0308(9) 0.8792(5) 0.4394(8) 0.073(4) Uani 1 1 d . . . . .
H17A H 0.028032 0.870319 0.385160 0.087 Uiso 1 1 calc R . . . .
H17B H -0.053854 0.896122 0.458650 0.087 Uiso 1 1 calc R . . . .
C18 C 0.0665(7) 0.8029(5) 0.4858(6) 0.046(2) Uani 1 1 d . . . . .
C19 C 0.1509(7) 0.7483(4) 0.4579(5) 0.0303(18) Uani 1 1 d . . . . .
C20 C 0.2128(10) 0.7605(6) 0.3779(6) 0.066(3) Uani 1 1 d . . . . .
H20C H 0.247992 0.709137 0.364436 0.079 Uiso 1 1 calc R . . . .
H20D H 0.149473 0.779213 0.341731 0.079 Uiso 1 1 calc R . . . .
C21 C 0.3852(9) 0.8357(5) 0.4199(6) 0.049(3) Uani 1 1 d . . . . .
H21 H 0.378523 0.813401 0.472558 0.059 Uiso 1 1 calc R . . . .
C22 C 0.4454(9) 0.9032(6) 0.3151(7) 0.063(3) Uani 1 1 d . . . . .
H22 H 0.491181 0.939040 0.278176 0.076 Uiso 1 1 calc R . . . .
C23 C 0.3488(9) 0.8604(6) 0.2991(6) 0.058(3) Uani 1 1 d . . . . .
H23 H 0.315092 0.860567 0.251083 0.070 Uiso 1 1 calc R . . . .
C24 C 0.1796(8) 0.6804(5) 0.5048(7) 0.052(3) Uani 1 1 d . . . . .
H24 H 0.239046 0.643596 0.485599 0.062 Uiso 1 1 calc R . . . .
C25 C 0.1271(14) 0.6642(8) 0.5768(9) 0.087(4) Uani 1 1 d . . . . .
H25 H 0.147912 0.616034 0.607490 0.104 Uiso 1 1 calc R . . . .
C26 C 0.0444(14) 0.7165(10) 0.6055(7) 0.090(5) Uani 1 1 d . . . . .
H26 H 0.007666 0.705419 0.656804 0.108 Uiso 1 1 calc R . . . .
C27 C 0.0129(9) 0.7855(7) 0.5610(8) 0.076(4) Uani 1 1 d . . . . .
H27 H -0.045833 0.821898 0.581675 0.091 Uiso 1 1 calc R . . . .
C28 C 0.4837(7) 0.7615(5) 0.6238(4) 0.0314(19) Uani 1 1 d . . . . .
H28 H 0.552442 0.776527 0.587983 0.038 Uiso 1 1 calc R . . . .
C29 C 0.4683(7) 0.6825(4) 0.6515(5) 0.0320(19) Uani 1 1 d . . . . .
H29 H 0.526735 0.643372 0.635508 0.038 Uiso 1 1 calc R . . . .
C30 C 0.3563(7) 0.5777(4) 0.8579(4) 0.0254(17) Uani 1 1 d . . . . .
H30 H 0.428928 0.607985 0.849256 0.030 Uiso 1 1 calc R . . . .
C31 C 0.3049(6) 0.5546(4) 0.9318(4) 0.0246(17) Uani 1 1 d . . . . .
C32 C 0.4235(7) 0.6438(4) 0.9813(4) 0.0273(18) Uani 1 1 d . . . . .
C33 C 0.5479(7) 0.6397(5) 0.9923(4) 0.0306(18) Uani 1 1 d . . . . .
H33 H 0.588068 0.590959 1.010295 0.037 Uiso 1 1 calc R . . . .
C34 C 0.6138(7) 0.7092(5) 0.9762(5) 0.0339(19) Uani 1 1 d . . . . .
H34 H 0.700261 0.707677 0.982370 0.041 Uiso 1 1 calc R . . . .
C35 C 0.5540(8) 0.7806(5) 0.9514(5) 0.035(2) Uani 1 1 d . . . . .
C36 C 0.6263(9) 0.8544(5) 0.9339(5) 0.042(2) Uani 1 1 d . . . . .
C37 C 0.4282(8) 0.7827(4) 0.9424(5) 0.036(2) Uani 1 1 d . . . . .
H37 H 0.386571 0.831529 0.926113 0.044 Uiso 1 1 calc R . . . .
C38 C 0.3629(7) 0.7140(4) 0.9571(4) 0.0295(18) Uani 1 1 d . . . . .
H38 H 0.276596 0.715196 0.950572 0.035 Uiso 1 1 calc R . . . .
C39 C 0.1995(6) 0.5100(4) 0.9457(4) 0.0240(16) Uani 1 1 d . . . . .
H39 H 0.163642 0.494934 0.996573 0.029 Uiso 1 1 calc R . . . .
C40 C 0.1339(7) 0.3220(4) 0.8986(5) 0.036(2) Uani 1 1 d . . . . .
H40 H 0.214384 0.343152 0.892137 0.043 Uiso 1 1 calc R . . . .
C41 C 0.1203(8) 0.2412(5) 0.9076(6) 0.048(2) Uani 1 1 d . . . . .
H41 H 0.191754 0.206663 0.909166 0.057 Uiso 1 1 calc R . . . .
C42 C 0.4329(8) 0.1405(5) 0.8645(5) 0.036(2) Uani 1 1 d . . . . .
C43 C 0.4679(7) 0.2216(5) 0.8279(5) 0.0323(19) Uani 1 1 d . . . . .
C44 C 0.5735(7) 0.2541(5) 0.8462(5) 0.036(2) Uani 1 1 d . . . . .
H44 H 0.622227 0.225367 0.883569 0.043 Uiso 1 1 calc R . . . .
C45 C 0.6102(7) 0.3277(5) 0.8113(5) 0.038(2) Uani 1 1 d . . . . .
H45 H 0.685362 0.348509 0.822592 0.045 Uiso 1 1 calc R . . . .
C46 C 0.5365(7) 0.3700(5) 0.7604(5) 0.043(2) Uani 1 1 d . . . . .
C47 C 0.6767(7) 0.4753(5) 0.7312(6) 0.043(2) Uani 1 1 d . . . . .
C48 C 0.7762(8) 0.4634(5) 0.6787(5) 0.038(2) Uani 1 1 d . . . . .
H48 H 0.769527 0.431599 0.638988 0.045 Uiso 1 1 calc R . . . .
C49 C 0.8858(7) 0.4991(4) 0.6855(4) 0.0255(17) Uani 1 1 d . . . . .
C50 C 1.0411(7) 0.4177(4) 0.6244(5) 0.0296(18) Uani 1 1 d . . . . .
C51 C 1.1018(7) 0.4105(4) 0.5530(5) 0.0320(19) Uani 1 1 d . . . . .
H51 H 1.100796 0.453415 0.512602 0.038 Uiso 1 1 calc R . . . .
C52 C 1.1642(7) 0.3401(5) 0.5410(4) 0.0322(19) Uani 1 1 d . . . . .
H52 H 1.205360 0.335003 0.491742 0.039 Uiso 1 1 calc R . . . .
C53 C 1.1683(6) 0.2768(4) 0.5989(4) 0.0253(17) Uani 1 1 d . . . . .
C54 C 1.2396(7) 0.2021(4) 0.5847(5) 0.0306(19) Uani 1 1 d . . . . .
C55 C 1.1054(6) 0.2851(4) 0.6700(4) 0.0250(17) Uani 1 1 d . . . . .
H55 H 1.105637 0.242292 0.710525 0.030 Uiso 1 1 calc R . . . .
C56 C 1.0420(7) 0.3557(4) 0.6823(4) 0.0289(18) Uani 1 1 d . . . . .
H56 H 0.999207 0.360850 0.731083 0.035 Uiso 1 1 calc R . . . .
C57 C 0.8957(7) 0.5468(4) 0.7412(4) 0.0283(18) Uani 1 1 d . . . . .
H57 H 0.970442 0.573107 0.743608 0.034 Uiso 1 1 calc R . . . .
C58 C 0.7952(8) 0.5557(5) 0.7936(5) 0.041(2) Uani 1 1 d . . . . .
C59 C 0.8665(9) 0.6671(5) 0.8438(5) 0.039(2) Uani 1 1 d . . . . .
C60 C 0.8381(10) 0.7280(6) 0.7910(6) 0.063(3) Uani 1 1 d . . . . .
H60 H 0.777424 0.722387 0.756494 0.076 Uiso 1 1 calc R . . . .
C61 C 0.8964(10) 0.7984(6) 0.7866(7) 0.069(3) Uani 1 1 d . . . . .
H61 H 0.875869 0.840968 0.748755 0.083 Uiso 1 1 calc R . . . .
C62 C 0.9834(8) 0.8084(5) 0.8358(6) 0.047(2) Uani 1 1 d D U . . .
C63 C 1.0077(9) 0.7475(8) 0.8883(6) 0.072(4) Uani 1 1 d . . . . .
H63 H 1.065673 0.753930 0.924242 0.086 Uiso 1 1 calc R . . . .
C64 C 0.9538(9) 0.6763(7) 0.8934(6) 0.060(3) Uani 1 1 d . . . . .
H64 H 0.976371 0.633676 0.930623 0.072 Uiso 1 1 calc R . . . .
C65 C 0.6856(8) 0.5200(5) 0.7902(6) 0.050(3) Uani 1 1 d . . . . .
H65 H 0.617514 0.525813 0.827356 0.060 Uiso 1 1 calc R . . . .
C66 C 0.4267(8) 0.3385(6) 0.7425(6) 0.055(3) Uani 1 1 d . . . . .
H66 H 0.375526 0.368374 0.707262 0.066 Uiso 1 1 calc R . . . .
C67 C 0.3941(7) 0.2646(5) 0.7762(5) 0.045(2) Uani 1 1 d . . . . .
H67 H 0.320331 0.242811 0.763913 0.054 Uiso 1 1 calc R . . . .
O21 O 1.0460(15) 0.9258(9) 0.8869(8) 0.031(4) Uani 0.5 1 d D U . A 1
O23 O 1.1824(13) 0.8519(9) 0.8709(10) 0.084(4) Uani 0.5 1 d D U . A 1
C68 C 1.0676(16) 0.8667(11) 0.8570(13) 0.059(5) Uani 0.5 1 d D U . A 1
O22 O 0.4008(10) 0.5517(8) 0.4941(7) 0.137(5) Uani 1 1 d . . . . .
C69 C 0.4062(11) 0.4910(10) 0.5575(8) 0.096(5) Uani 1 1 d . . . . .
H69A H 0.321362 0.473886 0.576455 0.115 Uiso 1 1 calc R . . . .
H69B H 0.444043 0.510684 0.600093 0.115 Uiso 1 1 calc R . . . .
C70 C 0.4831(18) 0.4228(9) 0.5310(10) 0.133(7) Uani 1 1 d . . . . .
H70A H 0.487908 0.379247 0.573974 0.160 Uiso 1 1 calc R . . . .
H70B H 0.444752 0.402838 0.488700 0.160 Uiso 1 1 calc R . . . .
C68A C 1.0265(12) 0.8961(8) 0.8167(9) 0.017(3) Uani 0.5 1 d . U . A 2
O21A O 1.0279(19) 0.9273(11) 0.8619(10) 0.044(5) Uani 0.5 1 d . U . A 2
O23A O 1.0589(8) 0.9261(5) 0.7524(6) 0.025(2) Uani 0.5 1 d . U . A 2
O24 O -0.0906(14) 0.1211(10) 0.7582(9) 0.112(7) Uani 0.5 1 d . U . . .
H24A H -0.015942 0.120975 0.761559 0.168 Uiso 0.5 1 d R . . . .
H24B H -0.121012 0.139345 0.797299 0.168 Uiso 0.5 1 d R . . . .

loop_
_atom_site_aniso_label
_atom_site_aniso_U_11
_atom_site_aniso_U_22
_atom_site_aniso_U_33
_atom_site_aniso_U_23
_atom_site_aniso_U_13
_atom_site_aniso_U_12
Cd1 0.0485(4) 0.0296(4) 0.0872(6) -0.0270(4) 0.0368(4) -0.0214(3)
Cd2 0.0402(4) 0.0622(5) 0.0529(4) -0.0022(4) 0.0015(3) -0.0333(4)
Cd3 0.0288(3) 0.0152(3) 0.0529(4) -0.0073(3) 0.0162(3) -0.0051(2)
Cd4 0.0328(4) 0.0199(4) 0.0346(5) -0.0100(4) 0.0091(4) -0.0107(3)
O1 0.031(3) 0.027(3) 0.050(4) -0.016(3) 0.013(3) -0.014(2)
O2 0.055(4) 0.018(3) 0.095(5) 0.007(3) 0.027(4) 0.003(3)
O3 0.049(4) 0.031(3) 0.127(6) -0.014(4) 0.024(4) -0.024(3)
O4 0.017(3) 0.019(3) 0.055(4) -0.002(2) -0.004(2) -0.007(2)
O5 0.050(3) 0.017(3) 0.033(3) -0.004(2) 0.009(3) -0.006(2)
O6 0.033(3) 0.029(3) 0.039(3) 0.008(3) 0.013(3) -0.004(2)
O7 0.090(5) 0.013(3) 0.066(4) -0.006(3) 0.044(4) -0.002(3)
O8 0.035(3) 0.020(3) 0.029(3) 0.001(2) -0.002(2) -0.010(2)
O9 0.069(4) 0.023(3) 0.045(4) -0.015(3) 0.026(3) -0.021(3)
O10 0.053(4) 0.028(3) 0.069(4) -0.018(3) 0.021(3) -0.025(3)
O11 0.035(3) 0.043(4) 0.050(4) -0.001(3) 0.002(3) -0.025(3)
O12 0.042(4) 0.038(4) 0.050(4) 0.012(3) 0.000(3) -0.017(3)
O13 0.040(4) 0.045(4) 0.134(7) 0.039(4) -0.041(4) -0.022(3)
O14 0.062(4) 0.014(3) 0.057(4) -0.008(3) 0.033(3) 0.004(3)
O15 0.044(3) 0.019(3) 0.053(4) -0.008(3) 0.018(3) 0.001(2)
O16 0.035(3) 0.017(3) 0.056(4) -0.001(3) 0.014(3) 0.000(2)
O17 0.144(7) 0.040(4) 0.065(5) -0.033(4) 0.058(5) -0.052(4)
O18 0.126(7) 0.134(8) 0.073(5) 0.039(5) -0.042(5) -0.102(6)
O19 0.189(9) 0.047(5) 0.032(4) -0.010(3) -0.015(5) -0.013(5)
O20 0.090(6) 0.061(5) 0.086(6) 0.023(4) 0.035(5) -0.004(4)
N1 0.027(4) 0.021(4) 0.072(6) -0.007(4) 0.004(4) 0.000(3)
N2 0.037(4) 0.021(4) 0.102(7) -0.010(4) -0.017(4) -0.002(3)
N3 0.046(4) 0.035(4) 0.053(5) -0.028(4) 0.014(4) -0.012(3)
N4 0.040(4) 0.031(4) 0.054(5) -0.019(4) 0.020(4) -0.015(3)
C1 0.045(6) 0.033(6) 0.107(9) -0.014(6) 0.036(6) -0.024(5)
C2 0.028(4) 0.020(4) 0.085(7) -0.006(4) 0.014(4) -0.010(4)
C3 0.024(4) 0.029(5) 0.060(6) -0.011(4) 0.004(4) -0.015(4)
C4 0.025(4) 0.026(4) 0.049(5) -0.005(4) -0.003(4) -0.013(3)
C5 0.033(4) 0.015(4) 0.036(5) -0.002(3) 0.000(3) -0.011(3)
C6 0.021(4) 0.013(4) 0.044(5) 0.003(3) 0.000(3) -0.005(3)
C7 0.031(4) 0.021(4) 0.034(5) -0.007(3) -0.008(3) -0.003(3)
C8 0.032(4) 0.021(4) 0.024(4) -0.004(3) 0.007(3) -0.001(3)
C9 0.040(5) 0.014(4) 0.026(4) -0.001(3) 0.001(3) -0.005(3)
C10 0.039(4) 0.017(4) 0.029(4) -0.005(3) 0.009(3) -0.007(3)
C11 0.043(5) 0.015(4) 0.036(5) -0.005(3) 0.015(4) -0.003(3)
C12 0.032(4) 0.021(4) 0.029(4) -0.003(3) -0.002(3) -0.008(3)
C13 0.037(4) 0.016(4) 0.035(5) -0.005(3) 0.005(4) -0.007(3)
C14 0.042(6) 0.030(5) 0.106(9) 0.008(6) -0.020(6) -0.010(4)
C15 0.048(6) 0.040(6) 0.074(7) -0.028(5) 0.005(5) -0.002(5)
C16 0.040(5) 0.034(5) 0.084(8) -0.023(5) 0.021(5) -0.017(4)
C17 0.036(5) 0.022(5) 0.166(12) -0.015(6) -0.036(7) -0.006(4)
C18 0.029(5) 0.030(5) 0.086(7) -0.029(5) 0.001(5) -0.014(4)
C19 0.023(4) 0.018(4) 0.051(5) -0.004(4) -0.006(4) -0.009(3)
C20 0.067(7) 0.058(7) 0.079(7) -0.040(6) 0.029(6) -0.044(6)
C21 0.059(6) 0.039(6) 0.052(6) -0.018(5) 0.011(5) -0.025(5)
C22 0.042(6) 0.063(7) 0.082(9) -0.008(6) 0.019(6) -0.020(5)
C23 0.043(6) 0.065(7) 0.067(7) -0.010(6) 0.000(5) -0.004(5)
C24 0.038(5) 0.027(5) 0.095(9) -0.015(5) -0.012(5) -0.010(4)
C25 0.116(12) 0.056(8) 0.093(11) 0.018(8) -0.054(9) -0.054(8)
C26 0.120(12) 0.091(11) 0.061(8) -0.012(8) 0.019(8) -0.086(10)
C27 0.048(6) 0.072(9) 0.117(10) -0.066(8) 0.038(7) -0.031(6)
C28 0.028(4) 0.030(5) 0.032(5) 0.005(4) 0.008(3) -0.002(3)
C29 0.034(4) 0.017(4) 0.043(5) -0.002(4) 0.007(4) 0.002(3)
C30 0.025(4) 0.014(4) 0.035(5) 0.000(3) 0.006(3) -0.007(3)
C31 0.024(4) 0.011(4) 0.036(5) 0.003(3) 0.004(3) -0.001(3)
C32 0.034(4) 0.019(4) 0.029(4) -0.004(3) 0.004(3) -0.015(3)
C33 0.031(4) 0.023(4) 0.037(5) -0.002(4) -0.004(4) -0.006(3)
C34 0.030(4) 0.029(5) 0.045(5) -0.012(4) 0.002(4) -0.009(4)
C35 0.043(5) 0.021(4) 0.041(5) -0.015(4) 0.017(4) -0.010(4)
C36 0.059(6) 0.023(5) 0.046(6) -0.020(4) 0.024(5) -0.017(4)
C37 0.045(5) 0.014(4) 0.049(5) -0.010(4) 0.017(4) -0.002(4)
C38 0.032(4) 0.025(4) 0.030(4) -0.008(3) 0.010(3) -0.005(3)
C39 0.022(4) 0.015(4) 0.034(4) 0.000(3) 0.000(3) -0.005(3)
C40 0.025(4) 0.013(4) 0.066(6) 0.004(4) 0.006(4) -0.007(3)
C41 0.025(4) 0.025(5) 0.088(7) 0.004(5) 0.009(4) -0.005(4)
C42 0.036(5) 0.037(5) 0.035(5) -0.006(4) 0.003(4) -0.010(4)
C43 0.028(4) 0.031(5) 0.038(5) -0.001(4) 0.002(4) -0.015(4)
C44 0.032(4) 0.037(5) 0.038(5) 0.002(4) -0.006(4) -0.016(4)
C45 0.026(4) 0.032(5) 0.056(6) -0.004(4) -0.005(4) -0.012(4)
C46 0.026(4) 0.037(5) 0.064(6) 0.009(5) -0.005(4) -0.012(4)
C47 0.024(4) 0.020(4) 0.080(7) 0.015(5) -0.012(4) -0.009(3)
C48 0.057(6) 0.019(4) 0.040(5) -0.005(4) -0.013(4) -0.010(4)
C49 0.031(4) 0.018(4) 0.027(4) -0.005(3) 0.006(3) 0.000(3)
C50 0.035(4) 0.015(4) 0.039(5) -0.012(4) 0.009(4) 0.000(3)
C51 0.036(4) 0.017(4) 0.041(5) -0.005(4) 0.011(4) 0.001(3)
C52 0.036(4) 0.028(5) 0.031(5) -0.007(4) 0.012(4) -0.006(4)
C53 0.023(4) 0.018(4) 0.035(5) -0.009(3) 0.005(3) -0.008(3)
C54 0.020(4) 0.020(4) 0.051(5) -0.010(4) 0.005(4) -0.002(3)
C55 0.018(4) 0.027(4) 0.029(4) -0.003(3) 0.000(3) 0.001(3)
C56 0.030(4) 0.024(4) 0.034(5) -0.014(4) 0.007(3) -0.005(3)
C57 0.028(4) 0.021(4) 0.035(5) -0.002(3) 0.006(3) -0.008(3)
C58 0.055(6) 0.024(5) 0.044(5) -0.013(4) 0.021(4) -0.015(4)
C59 0.060(6) 0.020(4) 0.036(5) -0.009(4) 0.023(4) -0.021(4)
C60 0.063(7) 0.069(8) 0.060(7) 0.009(6) -0.017(5) -0.035(6)
C61 0.057(7) 0.029(6) 0.115(10) 0.020(6) -0.008(7) -0.012(5)
C62 0.046(5) 0.038(4) 0.058(5) -0.027(4) 0.025(4) -0.020(4)
C63 0.040(6) 0.131(12) 0.047(6) -0.011(7) 0.006(5) -0.045(7)
C64 0.052(6) 0.065(7) 0.052(7) 0.017(5) 0.009(5) 0.012(6)
C65 0.030(5) 0.023(5) 0.091(8) -0.013(5) 0.027(5) 0.000(4)
C66 0.032(5) 0.047(6) 0.080(7) 0.027(5) -0.021(5) -0.017(4)
C67 0.024(4) 0.038(5) 0.072(7) 0.005(5) -0.014(4) -0.015(4)
O21 0.042(6) 0.028(5) 0.023(7) -0.005(5) 0.004(5) -0.022(4)
O23 0.072(6) 0.084(8) 0.097(8) -0.014(7) -0.004(6) -0.015(6)
C68 0.065(7) 0.049(7) 0.070(9) -0.030(7) 0.006(7) -0.012(6)
O22 0.105(8) 0.155(11) 0.126(9) 0.026(8) 0.016(7) 0.080(8)
C69 0.060(8) 0.142(14) 0.095(11) -0.062(10) 0.005(7) 0.003(8)
C70 0.173(18) 0.090(12) 0.127(14) -0.035(10) 0.066(13) 0.015(12)
C68A 0.006(5) 0.016(5) 0.031(5) -0.010(4) -0.001(4) 0.000(4)
O21A 0.064(8) 0.030(6) 0.038(7) -0.019(5) 0.015(6) -0.014(6)
O23A 0.027(5) 0.013(5) 0.035(5) -0.013(4) 0.012(4) -0.010(4)
O24 0.092(10) 0.145(13) 0.088(10) 0.100(9) -0.078(8) -0.102(10)

loop_
_atom_type_symbol
_atom_type_description
_atom_type_scat_dispersion_real
_atom_type_scat_dispersion_imag
_atom_type_scat_source
C C 0.0030 0.0020 'International Tables Vol C Tables 4.2.6.8 and 6.1.1.4'
H H 0.0000 0.0000 'International Tables Vol C Tables 4.2.6.8 and 6.1.1.4'
Cd Cd -0.8080 1.2020 'International Tables Vol C Tables 4.2.6.8 and 6.1.1.4'
N N 0.0060 0.0030 'International Tables Vol C Tables 4.2.6.8 and 6.1.1.4'
O O 0.0110 0.0060 'International Tables Vol C Tables 4.2.6.8 and 6.1.1.4'

loop_
_geom_angle_atom_site_label_1
_geom_angle_atom_site_label_2
_geom_angle_atom_site_label_3
_geom_angle
_geom_angle_site_symmetry_1
_geom_angle_site_symmetry_3
Cd2 Cd1 Cd4 64.156(16) . .
O1 Cd1 Cd2 39.17(15) . .
O1 Cd1 Cd4 31.74(13) . .
O1 Cd1 O3 74.7(2) . 2_557
O1 Cd1 O21 157.7(4) . 2_667
O1 Cd1 O21A 166.2(5) . 2_667
O2 Cd1 Cd2 41.78(15) . .
O2 Cd1 Cd4 100.59(16) . .
O2 Cd1 O1 80.8(2) . .
O2 Cd1 O3 105.2(3) . 2_557
O2 Cd1 O21 84.2(4) . 2_667
O2 Cd1 O21A 96.0(5) . 2_667
O3 Cd1 Cd2 87.02(19) 2_557 .
O3 Cd1 Cd4 93.16(16) 2_557 .
O3 Cd1 O21A 93.4(5) 2_557 2_667
O10 Cd1 Cd2 93.02(15) 2_667 .
O10 Cd1 Cd4 66.81(16) 2_667 .
O10 Cd1 O1 91.09(19) 2_667 .
O10 Cd1 O2 89.4(2) 2_667 .
O10 Cd1 O3 157.4(3) 2_667 2_557
O10 Cd1 O20 83.1(3) 2_667 .
O10 Cd1 O21 105.2(4) 2_667 2_667
O10 Cd1 O21A 102.3(5) 2_667 2_667
O20 Cd1 Cd2 142.26(19) . .
O20 Cd1 Cd4 80.09(19) . .
O20 Cd1 O1 103.2(2) . .
O20 Cd1 O2 171.5(3) . .
O20 Cd1 O3 83.1(3) . 2_557
O20 Cd1 O21 94.0(4) . 2_667
O20 Cd1 O21A 81.9(5) . 2_667
O21 Cd1 Cd2 123.0(3) 2_667 .
O21 Cd1 Cd4 170.4(3) 2_667 .
O21 Cd1 O3 93.6(4) 2_667 2_557
O21 Cd1 O21A 12.2(6) 2_667 2_667
O21A Cd1 Cd2 135.2(4) 2_667 .
O21A Cd1 Cd4 159.9(4) 2_667 .
O1 Cd2 Cd1 40.31(13) . .
O1 Cd2 O2 80.7(2) . .
O1 Cd2 O11 90.1(2) . .
O1 Cd2 O18 167.5(3) . .
O1 Cd2 O19 94.3(2) . .
O1 Cd2 O21 102.1(4) . 1_445
O1 Cd2 O23 89.5(4) . 1_445
O1 Cd2 O21A 112.5(4) . 1_445
O2 Cd2 Cd1 40.53(19) . .
O2 Cd2 O21 78.3(4) . 1_445
O2 Cd2 O23 117.6(3) . 1_445
O2 Cd2 O21A 82.0(4) . 1_445
O11 Cd2 Cd1 91.76(15) . .
O11 Cd2 O2 88.5(2) . .
O11 Cd2 O18 82.2(2) . .
O11 Cd2 O19 90.5(2) . .
O11 Cd2 O21 160.2(4) . 1_445
O11 Cd2 O23 153.4(3) . 1_445
O11 Cd2 O21A 153.5(5) . 1_445
O18 Cd2 Cd1 129.6(3) . .
O18 Cd2 O2 89.2(3) . .
O18 Cd2 O21 82.9(4) . 1_445
O18 Cd2 O23 101.9(4) . 1_445
O18 Cd2 O21A 73.0(5) . 1_445
O19 Cd2 Cd1 134.54(19) . .
O19 Cd2 O2 174.9(3) . .
O19 Cd2 O18 95.6(3) . .
O19 Cd2 O21 103.9(4) . 1_445
O19 Cd2 O23 63.0(4) . 1_445
O19 Cd2 O21A 101.0(4) . 1_445
O21 Cd2 Cd1 87.7(3) 1_445 .
O21 Cd2 O23 43.9(4) 1_445 1_445
O21 Cd2 O21A 10.5(6) 1_445 1_445
O23 Cd2 Cd1 104.8(3) 1_445 .
O21A Cd2 Cd1 96.8(4) 1_445 .
O6 Cd3 O6 76.22(18) 2_676 .
O6 Cd3 O15 90.86(18) 2_676 1_465
O6 Cd3 O16 144.05(18) 2_676 1_465
O6 Cd3 C13 101.6(2) 2_676 .
O6 Cd3 C13 25.52(17) . .
O6 Cd3 C54 166.5(2) . 1_465
O6 Cd3 C54 117.2(2) 2_676 1_465
O7 Cd3 O6 126.94(18) . 2_676
O7 Cd3 O6 50.72(17) . .
O7 Cd3 O15 141.76(18) . 1_465
O7 Cd3 O16 88.89(18) . 1_465
O7 Cd3 C13 25.45(19) . .
O7 Cd3 C54 115.8(2) . 1_465
O15 Cd3 O6 166.03(17) 1_465 .
O15 Cd3 O16 54.03(18) 1_465 1_465
O15 Cd3 C13 165.0(2) 1_465 .
O15 Cd3 C54 26.9(2) 1_465 1_465
O16 Cd3 O6 139.44(17) 1_465 .
O16 Cd3 C13 114.3(2) 1_465 .
O16 Cd3 C54 27.2(2) 1_465 1_465
N1 Cd3 O6 84.4(2) . 2_676
N1 Cd3 O6 83.5(2) . .
N1 Cd3 O7 88.5(3) . .
N1 Cd3 O15 90.0(2) . 1_465
N1 Cd3 O16 101.2(2) . 1_465
N1 Cd3 C13 83.0(2) . .
N1 Cd3 C54 97.1(2) . 1_465
N4 Cd3 O6 86.7(2) 2_676 2_676
N4 Cd3 O6 92.6(2) 2_676 .
N4 Cd3 O7 95.4(3) 2_676 .
N4 Cd3 O15 92.0(2) 2_676 1_465
N4 Cd3 O16 87.0(2) 2_676 1_465
N4 Cd3 N1 171.0(2) 2_676 .
N4 Cd3 C13 97.0(3) 2_676 .
N4 Cd3 C54 88.6(2) 2_676 1_465
C54 Cd3 C13 141.1(2) 1_465 .
Cd1 Cd4 Cd1 180.0 . 2_657
Cd1 Cd4 H1 133.9 2_657 .
Cd1 Cd4 H1 46.1 . .
O1 Cd4 Cd1 31.78(12) 2_657 2_657
O1 Cd4 Cd1 148.22(12) . 2_657
O1 Cd4 Cd1 148.22(12) 2_657 .
O1 Cd4 Cd1 31.78(12) . .
O1 Cd4 O1 180.0 . 2_657
O1 Cd4 H1 158.7 2_657 .
O1 Cd4 H1 21.3 . .
O1 Cd4 O9 90.87(19) 2_657 2_667
O1 Cd4 O9 90.87(19) . 1_545
O1 Cd4 O9 89.13(19) . 2_667
O1 Cd4 O9 89.13(19) 2_657 1_545
O9 Cd4 Cd1 122.65(15) 2_667 2_657
O9 Cd4 Cd1 122.65(15) 1_545 .
O9 Cd4 Cd1 57.35(15) 1_545 2_657
O9 Cd4 Cd1 57.35(15) 2_667 .
O9 Cd4 H1 100.1 2_667 .
O9 Cd4 H1 79.9 1_545 .
O9 Cd4 O9 180.0 2_667 1_545
O12 Cd4 Cd1 94.90(15) . .
O12 Cd4 Cd1 85.10(15) . 2_657
O12 Cd4 Cd1 85.10(15) 2_657 .
O12 Cd4 Cd1 94.90(15) 2_657 2_657
O12 Cd4 O1 85.9(2) 2_657 .
O12 Cd4 O1 94.1(2) . .
O12 Cd4 O1 94.1(2) 2_657 2_657
O12 Cd4 O1 85.9(2) . 2_657
O12 Cd4 H1 111.7 . .
O12 Cd4 H1 68.3 2_657 .
O12 Cd4 O9 92.1(2) 2_657 1_545
O12 Cd4 O9 87.9(2) . 1_545
O12 Cd4 O9 87.9(2) 2_657 2_667
O12 Cd4 O9 92.1(2) . 2_667
O12 Cd4 O12 180.0 2_657 .
Cd1 O1 H1 115.7 . .
Cd2 O1 Cd1 100.5(2) . .
Cd2 O1 Cd4 120.7(2) . .
Cd2 O1 H1 110.9 . .
Cd4 O1 Cd1 116.5(2) . .
Cd4 O1 H1 93.4 . .
Cd1 O2 Cd2 97.7(3) . .
C1 O2 Cd1 134.4(7) . .
C1 O2 Cd2 127.9(7) . .
C1 O3 Cd1 119.3(7) . 2_557
C5 O4 C6 119.3(5) . .
C8 O5 C9 115.9(5) . .
Cd3 O6 Cd3 103.78(18) 2_676 .
C13 O6 Cd3 166.7(5) . 2_676
C13 O6 Cd3 87.7(4) . .
C13 O7 Cd3 100.5(5) . .
C31 O8 C32 113.7(5) . .
C36 O9 Cd4 111.3(5) . 1_565
C36 O10 Cd1 121.3(6) . 2_667
C42 O11 Cd2 140.5(6) . .
C42 O12 Cd4 135.1(5) . .
C46 O13 C47 118.5(7) . .
C49 O14 C50 119.5(6) . .
C54 O15 Cd3 93.1(5) . 1_645
C54 O16 Cd3 90.8(4) . 1_645
C59 O17 C58 119.0(6) . .
Cd2 O18 H18A 130.2 . .
Cd2 O18 H18B 95.7 . .
H18A O18 H18B 94.6 . .
Cd2 O19 H19A 111.7 . .
Cd2 O19 H19B 111.1 . .
H19A O19 H19B 102.3 . .
Cd1 O20 H20A 113.4 . .
Cd1 O20 H20B 114.6 . .
H20A O20 H20B 99.8 . .
C14 N1 Cd3 129.2(7) . .
C14 N1 C16 105.9(8) . .
C16 N1 Cd3 124.7(6) . .
C14 N2 C15 108.0(8) . .
C14 N2 C17 126.9(9) . .
C15 N2 C17 125.1(9) . .
C21 N3 C20 128.4(8) . .
C21 N3 C23 107.9(8) . .
C23 N3 C20 123.6(8) . .
C21 N4 Cd3 128.4(7) . 2_676
C21 N4 C22 105.3(8) . .
C22 N4 Cd3 126.0(6) . 2_676
O2 C1 O3 122.8(9) . .
O2 C1 C2 120.1(9) . .
O3 C1 C2 117.1(10) . .
C3 C2 C1 120.5(7) . .
C41 C2 C1 120.3(8) . .
C41 C2 C3 119.1(7) . .
C2 C3 H3 119.5 . .
C4 C3 C2 121.1(7) . .
C4 C3 H3 119.5 . .
C3 C4 H4 120.8 . .
C3 C4 C5 118.4(7) . .
C5 C4 H4 120.8 . .
O4 C5 C4 114.5(7) . .
C40 C5 O4 123.9(6) . .
C40 C5 C4 121.5(7) . .
C7 C6 O4 118.7(7) . .
C39 C6 O4 118.3(6) . .
C39 C6 C7 122.6(6) . .
C6 C7 H7 121.2 . .
C8 C7 C6 117.6(7) . .
C8 C7 H7 121.2 . .
C7 C8 O5 118.3(7) . .
C30 C8 O5 120.2(6) . .
C30 C8 C7 121.5(7) . .
C10 C9 O5 121.3(6) . .
C29 C9 O5 116.9(6) . .
C29 C9 C10 121.7(7) . .
C9 C10 H10 120.9 . .
C11 C10 C9 118.3(7) . .
C11 C10 H10 120.9 . .
C10 C11 H11 119.3 . .
C10 C11 C12 121.4(7) . .
C12 C11 H11 119.3 . .
C11 C12 C13 120.1(7) . .
C28 C12 C11 118.5(7) . .
C28 C12 C13 121.4(7) . .
O6 C13 Cd3 66.8(4) . .
O6 C13 O7 120.0(7) . .
O6 C13 C12 120.9(7) . .
O7 C13 Cd3 54.1(4) . .
O7 C13 C12 119.1(7) . .
C12 C13 Cd3 167.3(5) . .
N1 C14 N2 110.8(10) . .
N1 C14 H14 124.6 . .
N2 C14 H14 124.6 . .
N2 C15 H15 127.6 . .
N2 C15 C16 104.7(9) . .
C16 C15 H15 127.6 . .
N1 C16 C15 110.5(9) . .
N1 C16 H16 124.8 . .
C15 C16 H16 124.8 . .
N2 C17 H17A 108.8 . .
N2 C17 H17B 108.8 . .
N2 C17 C18 113.6(8) . .
H17A C17 H17B 107.7 . .
C18 C17 H17A 108.8 . .
C18 C17 H17B 108.8 . .
C19 C18 C17 123.2(9) . .
C19 C18 C27 117.8(10) . .
C27 C18 C17 119.0(10) . .
C18 C19 C20 122.3(9) . .
C24 C19 C18 119.3(9) . .
C24 C19 C20 118.4(9) . .
N3 C20 C19 113.6(7) . .
N3 C20 H20C 108.8 . .
N3 C20 H20D 108.8 . .
C19 C20 H20C 108.8 . .
C19 C20 H20D 108.8 . .
H20C C20 H20D 107.7 . .
N3 C21 H21 124.2 . .
N4 C21 N3 111.5(9) . .
N4 C21 H21 124.2 . .
N4 C22 H22 124.5 . .
N4 C22 C23 111.0(9) . .
C23 C22 H22 124.5 . .
N3 C23 C22 104.2(9) . .
N3 C23 H23 127.9 . .
C22 C23 H23 127.9 . .
C19 C24 H24 118.8 . .
C25 C24 C19 122.3(10) . .
C25 C24 H24 118.8 . .
C24 C25 H25 120.2 . .
C24 C25 C26 119.6(12) . .
C26 C25 H25 120.2 . .
C25 C26 H26 119.8 . .
C25 C26 C27 120.3(12) . .
C27 C26 H26 119.8 . .
C18 C27 H27 119.7 . .
C26 C27 C18 120.6(10) . .
C26 C27 H27 119.7 . .
C12 C28 H28 119.7 . .
C12 C28 C29 120.6(7) . .
C29 C28 H28 119.7 . .
C9 C29 C28 119.4(7) . .
C9 C29 H29 120.3 . .
C28 C29 H29 120.3 . .
C8 C30 H30 120.5 . .
C8 C30 C31 119.1(7) . .
C31 C30 H30 120.5 . .
C30 C31 O8 121.6(6) . .
C30 C31 C39 121.4(7) . .
C39 C31 O8 117.0(6) . .
C33 C32 O8 118.2(7) . .
C38 C32 O8 119.9(7) . .
C38 C32 C33 121.9(7) . .
C32 C33 H33 120.9 . .
C32 C33 C34 118.2(7) . .
C34 C33 H33 120.9 . .
C33 C34 H34 119.7 . .
C35 C34 C33 120.6(7) . .
C35 C34 H34 119.7 . .
C34 C35 C36 119.8(8) . .
C37 C35 C34 119.7(7) . .
C37 C35 C36 120.5(8) . .
O9 C36 C35 117.2(9) . .
O10 C36 O9 124.0(8) . .
O10 C36 C35 118.7(9) . .
C35 C37 H37 120.0 . .
C38 C37 C35 120.0(8) . .
C38 C37 H37 120.0 . .
C32 C38 C37 119.6(7) . .
C32 C38 H38 120.2 . .
C37 C38 H38 120.2 . .
C6 C39 C31 117.7(7) . .
C6 C39 H39 121.2 . .
C31 C39 H39 121.2 . .
C5 C40 H40 120.3 . .
C5 C40 C41 119.5(7) . .
C41 C40 H40 120.3 . .
C2 C41 C40 120.3(8) . .
C2 C41 H41 119.8 . .
C40 C41 H41 119.8 . .
O11 C42 O12 125.8(8) . .
O11 C42 C43 117.6(8) . .
O12 C42 C43 116.5(7) . .
C44 C43 C42 120.1(8) . .
C44 C43 C67 119.5(7) . .
C67 C43 C42 120.3(7) . .
C43 C44 H44 119.4 . .
C43 C44 C45 121.3(8) . .
C45 C44 H44 119.4 . .
C44 C45 H45 120.6 . .
C46 C45 C44 118.8(8) . .
C46 C45 H45 120.6 . .
O13 C46 C66 115.4(8) . .
C45 C46 O13 124.1(7) . .
C45 C46 C66 120.5(8) . .
C48 C47 O13 118.3(9) . .
C48 C47 C65 121.7(7) . .
C65 C47 O13 120.0(8) . .
C47 C48 H48 121.0 . .
C47 C48 C49 118.0(7) . .
C49 C48 H48 121.0 . .
C48 C49 O14 121.2(7) . .
C57 C49 O14 117.1(7) . .
C57 C49 C48 121.6(7) . .
C51 C50 O14 115.4(7) . .
C56 C50 O14 124.1(7) . .
C56 C50 C51 120.3(7) . .
C50 C51 H51 120.4 . .
C50 C51 C52 119.2(7) . .
C52 C51 H51 120.4 . .
C51 C52 H52 119.1 . .
C51 C52 C53 121.7(7) . .
C53 C52 H52 119.1 . .
C52 C53 C54 120.4(7) . .
C52 C53 C55 118.1(7) . .
C55 C53 C54 121.5(7) . .
O15 C54 Cd3 60.1(4) . 1_645
O15 C54 O16 121.9(7) . .
O15 C54 C53 118.5(7) . .
O16 C54 Cd3 62.0(4) . 1_645
O16 C54 C53 119.6(7) . .
C53 C54 Cd3 177.8(5) . 1_645
C53 C55 H55 119.8 . .
C53 C55 C56 120.5(7) . .
C56 C55 H55 119.8 . .
C50 C56 C55 120.2(7) . .
C50 C56 H56 119.9 . .
C55 C56 H56 119.9 . .
C49 C57 H57 120.7 . .
C49 C57 C58 118.6(7) . .
C58 C57 H57 120.7 . .
C57 C58 O17 120.5(8) . .
C65 C58 O17 117.5(7) . .
C65 C58 C57 121.8(8) . .
C60 C59 O17 123.6(9) . .
C60 C59 C64 119.1(8) . .
C64 C59 O17 117.0(9) . .
C59 C60 H60 119.9 . .
C59 C60 C61 120.2(10) . .
C61 C60 H60 119.9 . .
C60 C61 H61 119.4 . .
C62 C61 C60 121.2(10) . .
C62 C61 H61 119.4 . .
C61 C62 C68 143.4(13) . .
C61 C62 C68A 107.6(10) . .
C63 C62 C61 117.0(9) . .
C63 C62 C68 99.5(13) . .
C63 C62 C68A 135.3(11) . .
C62 C63 H63 118.3 . .
C62 C63 C64 123.4(10) . .
C64 C63 H63 118.3 . .
C59 C64 H64 120.5 . .
C63 C64 C59 118.9(10) . .
C63 C64 H64 120.5 . .
C47 C65 H65 120.9 . .
C58 C65 C47 118.2(7) . .
C58 C65 H65 120.9 . .
C46 C66 H66 120.2 . .
C67 C66 C46 119.6(8) . .
C67 C66 H66 120.2 . .
C43 C67 H67 119.9 . .
C66 C67 C43 120.2(8) . .
C66 C67 H67 119.9 . .
Cd1 O21 Cd2 124.2(6) 2_667 1_665
C68 O21 Cd1 123.4(13) . 2_667
C68 O21 Cd2 111.9(12) . 1_665
C68 O23 Cd2 91.6(10) . 1_665
O21 C68 C62 131.2(15) . .
O21 C68 O23 100.5(13) . .
O23 C68 C62 125.0(15) . .
C70 O22 C69 110.5(12) 2_666 .
O22 C69 H69A 110.1 . .
O22 C69 H69B 110.1 . .
O22 C69 C70 108.2(11) . .
H69A C69 H69B 108.4 . .
C70 C69 H69A 110.1 . .
C70 C69 H69B 110.1 . .
O22 C70 C69 108.4(14) 2_666 .
O22 C70 H70A 110.0 2_666 .
O22 C70 H70B 110.0 2_666 .
C69 C70 H70A 110.0 . .
C69 C70 H70B 110.0 . .
H70A C70 H70B 108.4 . .
O21A C68A C62 116.8(17) . .
O21A C68A O23A 120.0(18) . .
O23A C68A C62 123.2(12) . .
Cd1 O21A Cd2 114.8(7) 2_667 1_665
H24A O24 H24B 103.8 . .

loop_
_geom_bond_atom_site_label_1
_geom_bond_atom_site_label_2
_geom_bond_distance
_geom_bond_site_symmetry_2
Cd1 Cd2 3.4672(10) .
Cd1 Cd4 3.8774(7) .
Cd1 O1 2.281(5) .
Cd1 O2 2.274(8) .
Cd1 O3 2.328(6) 2_557
Cd1 O10 2.271(5) 2_667
Cd1 O20 2.272(8) .
Cd1 O21 2.327(15) 2_667
Cd1 O21A 2.347(18) 2_667
Cd2 O1 2.227(6) .
Cd2 O2 2.331(6) .
Cd2 O11 2.238(5) .
Cd2 O18 2.295(8) .
Cd2 O19 2.277(8) .
Cd2 O21 2.364(16) 1_445
Cd2 O23 2.701(16) 1_445
Cd2 O21A 2.57(2) 1_445
Cd3 O6 2.640(5) .
Cd3 O6 2.388(5) 2_676
Cd3 O7 2.364(6) .
Cd3 O15 2.407(5) 1_465
Cd3 O16 2.448(5) 1_465
Cd3 N1 2.250(7) .
Cd3 N4 2.212(7) 2_676
Cd3 C13 2.870(8) .
Cd3 C54 2.773(7) 1_465
Cd4 O1 2.279(5) .
Cd4 O1 2.279(5) 2_657
Cd4 H1 2.5052 .
Cd4 O9 2.381(5) 2_667
Cd4 O9 2.381(5) 1_545
Cd4 O12 2.225(6) 2_657
Cd4 O12 2.225(6) .
O1 H1 0.9130 .
O2 C1 1.255(12) .
O3 C1 1.266(12) .
O4 C5 1.378(8) .
O4 C6 1.399(8) .
O5 C8 1.390(8) .
O5 C9 1.401(8) .
O6 C13 1.237(8) .
O7 C13 1.254(9) .
O8 C31 1.387(9) .
O8 C32 1.406(8) .
O9 C36 1.291(11) .
O10 C36 1.259(11) .
O11 C42 1.248(9) .
O12 C42 1.272(10) .
O13 C46 1.377(10) .
O13 C47 1.391(9) .
O14 C49 1.383(8) .
O14 C50 1.394(8) .
O15 C54 1.255(9) .
O16 C54 1.268(9) .
O17 C58 1.391(10) .
O17 C59 1.381(9) .
O18 H18A 0.8352 .
O18 H18B 0.8637 .
O19 H19A 0.9124 .
O19 H19B 0.9105 .
O20 H20A 0.9593 .
O20 H20B 0.9652 .
N1 C14 1.320(11) .
N1 C16 1.339(12) .
N2 C14 1.346(13) .
N2 C15 1.355(12) .
N2 C17 1.474(11) .
N3 C20 1.472(10) .
N3 C21 1.339(11) .
N3 C23 1.355(12) .
N4 C21 1.308(10) .
N4 C22 1.340(13) .
C1 C2 1.503(12) .
C2 C3 1.394(11) .
C2 C41 1.380(11) .
C3 H3 0.9500 .
C3 C4 1.369(11) .
C4 H4 0.9500 .
C4 C5 1.390(10) .
C5 C40 1.366(10) .
C6 C7 1.387(10) .
C6 C39 1.373(10) .
C7 H7 0.9500 .
C7 C8 1.382(10) .
C8 C30 1.371(10) .
C9 C10 1.383(10) .
C9 C29 1.370(10) .
C10 H10 0.9500 .
C10 C11 1.375(10) .
C11 H11 0.9500 .
C11 C12 1.402(10) .
C12 C13 1.487(10) .
C12 C28 1.382(10) .
C14 H14 0.9500 .
C15 H15 0.9500 .
C15 C16 1.380(12) .
C16 H16 0.9500 .
C17 H17A 0.9900 .
C17 H17B 0.9900 .
C17 C18 1.495(14) .
C18 C19 1.379(11) .
C18 C27 1.395(15) .
C19 C20 1.495(12) .
C19 C24 1.370(12) .
C20 H20C 0.9900 .
C20 H20D 0.9900 .
C21 H21 0.9500 .
C22 H22 0.9500 .
C22 C23 1.374(13) .
C23 H23 0.9500 .
C24 H24 0.9500 .
C24 C25 1.338(16) .
C25 H25 0.9500 .
C25 C26 1.347(19) .
C26 H26 0.9500 .
C26 C27 1.372(18) .
C27 H27 0.9500 .
C28 H28 0.9500 .
C28 C29 1.385(10) .
C29 H29 0.9500 .
C30 H30 0.9500 .
C30 C31 1.381(10) .
C31 C39 1.386(9) .
C32 C33 1.374(10) .
C32 C38 1.374(11) .
C33 H33 0.9500 .
C33 C34 1.395(10) .
C34 H34 0.9500 .
C34 C35 1.389(11) .
C35 C36 1.497(11) .
C35 C37 1.383(11) .
C37 H37 0.9500 .
C37 C38 1.381(10) .
C38 H38 0.9500 .
C39 H39 0.9500 .
C40 H40 0.9500 .
C40 C41 1.380(11) .
C41 H41 0.9500 .
C42 C43 1.497(11) .
C43 C44 1.376(10) .
C43 C67 1.379(11) .
C44 H44 0.9500 .
C44 C45 1.381(11) .
C45 H45 0.9500 .
C45 C46 1.364(12) .
C46 C66 1.405(11) .
C47 C48 1.378(12) .
C47 C65 1.382(13) .
C48 H48 0.9500 .
C48 C49 1.380(11) .
C49 C57 1.372(10) .
C50 C51 1.380(10) .
C50 C56 1.367(11) .
C51 H51 0.9500 .
C51 C52 1.383(10) .
C52 H52 0.9500 .
C52 C53 1.383(11) .
C53 C54 1.498(10) .
C53 C55 1.389(10) .
C55 H55 0.9500 .
C55 C56 1.391(10) .
C56 H56 0.9500 .
C57 H57 0.9500 .
C57 C58 1.376(10) .
C58 C65 1.368(12) .
C59 C60 1.342(13) .
C59 C64 1.371(14) .
C60 H60 0.9500 .
C60 C61 1.375(13) .
C61 H61 0.9500 .
C61 C62 1.366(14) .
C62 C63 1.329(15) .
C62 C68 1.485(14) .
C62 C68A 1.572(16) .
C63 H63 0.9500 .
C63 C64 1.362(15) .
C64 H64 0.9500 .
C65 H65 0.9500 .
C66 H66 0.9500 .
C66 C67 1.368(12) .
C67 H67 0.9500 .
O21 C68 1.205(15) .
O23 C68 1.293(16) .
O22 C69 1.419(17) .
O22 C70 1.363(19) 2_666
C69 H69A 0.9900 .
C69 H69B 0.9900 .
C69 C70 1.499(17) .
C70 H70A 0.9900 .
C70 H70B 0.9900 .
C68A O21A 1.016(18) .
C68A O23A 1.206(17) .
O24 H24A 0.8153 .
O24 H24B 0.8281 .

loop_
_geom_torsion_atom_site_label_1
_geom_torsion_atom_site_label_2
_geom_torsion_atom_site_label_3
_geom_torsion_atom_site_label_4
_geom_torsion
_geom_torsion_site_symmetry_1
_geom_torsion_site_symmetry_4
Cd1 O2 C1 O3 -101.6(12) . .
Cd1 O2 C1 C2 79.0(11) . .
Cd1 O3 C1 O2 6.2(14) 2_557 .
Cd1 O3 C1 C2 -174.4(6) 2_557 .
Cd1 O10 C36 O9 2.9(11) 2_667 .
Cd1 O10 C36 C35 -174.5(5) 2_667 .
Cd1 O21 C68 C62 7(3) 2_667 .
Cd1 O21 C68 O23 -152.5(13) 2_667 .
Cd2 O2 C1 O3 79.8(11) . .
Cd2 O2 C1 C2 -99.6(10) . .
Cd2 O11 C42 O12 1.1(14) . .
Cd2 O11 C42 C43 178.2(5) . .
Cd2 O21 C68 C62 -164.6(19) 1_665 .
Cd2 O21 C68 O23 36(2) 1_665 .
Cd2 O23 C68 C62 170.4(18) 1_665 .
Cd2 O23 C68 O21 -28.4(17) 1_665 .
Cd3 O6 C13 Cd3 -149(2) 2_676 .
Cd3 O6 C13 O7 -10.2(8) . .
Cd3 O6 C13 O7 -159.6(19) 2_676 .
Cd3 O6 C13 C12 19(3) 2_676 .
Cd3 O6 C13 C12 168.6(7) . .
Cd3 O7 C13 O6 11.6(9) . .
Cd3 O7 C13 C12 -167.2(6) . .
Cd3 O15 C54 O16 -3.6(8) 1_645 .
Cd3 O15 C54 C53 178.1(6) 1_645 .
Cd3 O16 C54 O15 3.6(8) 1_645 .
Cd3 O16 C54 C53 -178.2(6) 1_645 .
Cd3 N1 C14 N2 -174.2(5) . .
Cd3 N1 C16 C15 174.2(5) . .
Cd3 N4 C21 N3 -174.3(5) 2_676 .
Cd3 N4 C22 C23 174.6(6) 2_676 .
Cd4 O9 C36 O10 -78.5(8) 1_565 .
Cd4 O9 C36 C35 99.0(7) 1_565 .
Cd4 O12 C42 O11 -22.5(13) . .
Cd4 O12 C42 C43 160.4(5) . .
O2 C1 C2 C3 -161.0(9) . .
O2 C1 C2 C41 17.9(15) . .
O3 C1 C2 C3 19.5(15) . .
O3 C1 C2 C41 -161.6(10) . .
O4 C5 C40 C41 175.7(8) . .
O4 C6 C7 C8 169.1(6) . .
O4 C6 C39 C31 -171.9(6) . .
O5 C8 C30 C31 179.0(6) . .
O5 C9 C10 C11 -173.7(7) . .
O5 C9 C29 C28 173.4(7) . .
O8 C31 C39 C6 -177.5(6) . .
O8 C32 C33 C34 178.4(6) . .
O8 C32 C38 C37 -179.3(6) . .
O11 C42 C43 C44 177.3(7) . .
O11 C42 C43 C67 -2.2(12) . .
O12 C42 C43 C44 -5.3(11) . .
O12 C42 C43 C67 175.2(8) . .
O13 C46 C66 C67 177.9(9) . .
O13 C47 C48 C49 176.1(7) . .
O13 C47 C65 C58 -174.5(8) . .
O14 C49 C57 C58 179.1(7) . .
O14 C50 C51 C52 175.7(7) . .
O14 C50 C56 C55 -175.1(7) . .
O17 C58 C65 C47 -176.4(8) . .
O17 C59 C60 C61 174.6(9) . .
O17 C59 C64 C63 -173.7(8) . .
N2 C15 C16 N1 1.4(10) . .
N2 C17 C18 C19 -85.0(12) . .
N2 C17 C18 C27 94.7(11) . .
N4 C22 C23 N3 -0.3(11) . .
C1 C2 C3 C4 177.2(9) . .
C1 C2 C41 C40 -179.1(9) . .
C2 C3 C4 C5 1.6(13) . .
C3 C2 C41 C40 -0.2(15) . .
C3 C4 C5 O4 -177.8(7) . .
C3 C4 C5 C40 0.5(12) . .
C4 C5 C40 C41 -2.4(13) . .
C5 O4 C6 C7 86.9(8) . .
C5 O4 C6 C39 -100.4(8) . .
C5 C40 C41 C2 2.2(14) . .
C6 O4 C5 C4 -175.5(7) . .
C6 O4 C5 C40 6.3(11) . .
C6 C7 C8 O5 -177.6(6) . .
C6 C7 C8 C30 4.8(11) . .
C7 C6 C39 C31 0.5(11) . .
C7 C8 C30 C31 -3.5(11) . .
C8 O5 C9 C10 -38.7(10) . .
C8 O5 C9 C29 145.7(7) . .
C8 C30 C31 O8 178.9(6) . .
C8 C30 C31 C39 0.4(11) . .
C9 O5 C8 C7 129.4(7) . .
C9 O5 C8 C30 -52.9(9) . .
C9 C10 C11 C12 0.2(12) . .
C10 C9 C29 C28 -2.2(12) . .
C10 C11 C12 C13 177.7(7) . .
C10 C11 C12 C28 -1.4(12) . .
C11 C12 C13 Cd3 -42(3) . .
C11 C12 C13 O6 -166.1(8) . .
C11 C12 C13 O7 12.7(12) . .
C11 C12 C28 C29 0.8(12) . .
C12 C28 C29 C9 0.9(12) . .
C13 C12 C28 C29 -178.3(7) . .
C14 N1 C16 C15 -2.0(10) . .
C14 N2 C15 C16 -0.2(10) . .
C14 N2 C17 C18 -36.4(14) . .
C15 N2 C14 N1 -1.0(11) . .
C15 N2 C17 C18 144.2(9) . .
C16 N1 C14 N2 1.8(10) . .
C17 N2 C14 N1 179.5(8) . .
C17 N2 C15 C16 179.3(8) . .
C17 C18 C19 C20 -0.9(12) . .
C17 C18 C19 C24 179.0(8) . .
C17 C18 C27 C26 -179.4(9) . .
C18 C19 C20 N3 75.9(12) . .
C18 C19 C24 C25 1.2(13) . .
C19 C18 C27 C26 0.4(14) . .
C19 C24 C25 C26 -1.2(16) . .
C20 N3 C21 N4 178.1(8) . .
C20 N3 C23 C22 -178.0(9) . .
C20 C19 C24 C25 -178.9(9) . .
C21 N3 C20 C19 28.3(14) . .
C21 N3 C23 C22 0.1(10) . .
C21 N4 C22 C23 0.4(11) . .
C22 N4 C21 N3 -0.4(10) . .
C23 N3 C20 C19 -154.0(9) . .
C23 N3 C21 N4 0.2(10) . .
C24 C19 C20 N3 -104.0(10) . .
C24 C25 C26 C27 0.8(18) . .
C25 C26 C27 C18 -0.4(17) . .
C27 C18 C19 C20 179.4(8) . .
C27 C18 C19 C24 -0.7(12) . .
C28 C12 C13 Cd3 137(2) . .
C28 C12 C13 O6 13.0(12) . .
C28 C12 C13 O7 -168.2(8) . .
C29 C9 C10 C11 1.7(12) . .
C30 C31 C39 C6 1.0(10) . .
C31 O8 C32 C33 -120.0(7) . .
C31 O8 C32 C38 60.0(8) . .
C32 O8 C31 C30 28.7(9) . .
C32 O8 C31 C39 -152.7(6) . .
C32 C33 C34 C35 1.3(11) . .
C33 C32 C38 C37 0.7(11) . .
C33 C34 C35 C36 -179.6(7) . .
C33 C34 C35 C37 0.0(12) . .
C34 C35 C36 O9 173.9(7) . .
C34 C35 C36 O10 -8.5(11) . .
C34 C35 C37 C38 -0.9(12) . .
C35 C37 C38 C32 0.6(11) . .
C36 C35 C37 C38 178.7(7) . .
C37 C35 C36 O9 -5.7(11) . .
C37 C35 C36 O10 171.9(7) . .
C38 C32 C33 C34 -1.6(11) . .
C39 C6 C7 C8 -3.3(11) . .
C41 C2 C3 C4 -1.7(14) . .
C42 C43 C44 C45 177.8(8) . .
C42 C43 C67 C66 -179.6(9) . .
C43 C44 C45 C46 3.0(13) . .
C44 C43 C67 C66 0.9(14) . .
C44 C45 C46 O13 -179.5(9) . .
C44 C45 C46 C66 -1.4(14) . .
C45 C46 C66 C67 -0.4(15) . .
C46 O13 C47 C48 93.5(11) . .
C46 O13 C47 C65 -89.0(11) . .
C46 C66 C67 C43 0.6(15) . .
C47 O13 C46 C45 4.1(15) . .
C47 O13 C46 C66 -174.1(9) . .
C47 C48 C49 O14 -177.5(7) . .
C47 C48 C49 C57 -1.7(12) . .
C48 C47 C65 C58 2.9(13) . .
C48 C49 C57 C58 3.2(12) . .
C49 O14 C50 C51 152.9(7) . .
C49 O14 C50 C56 -31.2(12) . .
C49 C57 C58 O17 173.3(8) . .
C49 C57 C58 C65 -1.6(13) . .
C50 O14 C49 C48 -60.6(11) . .
C50 O14 C49 C57 123.5(8) . .
C50 C51 C52 C53 -0.6(12) . .
C51 C50 C56 C55 0.7(12) . .
C51 C52 C53 C54 -178.3(7) . .
C51 C52 C53 C55 1.3(11) . .
C52 C53 C54 O15 1.0(11) . .
C52 C53 C54 O16 -177.3(7) . .
C52 C53 C55 C56 -1.0(11) . .
C53 C55 C56 C50 0.0(11) . .
C54 C53 C55 C56 178.6(7) . .
C55 C53 C54 O15 -178.5(7) . .
C55 C53 C54 O16 3.2(11) . .
C56 C50 C51 C52 -0.4(12) . .
C57 C58 C65 C47 -1.3(14) . .
C58 O17 C59 C60 53.9(13) . .
C58 O17 C59 C64 -131.7(10) . .
C59 O17 C58 C57 43.7(13) . .
C59 O17 C58 C65 -141.2(9) . .
C59 C60 C61 C62 -0.5(17) . .
C60 C59 C64 C63 1.0(14) . .
C60 C61 C62 C63 -0.8(16) . .
C60 C61 C62 C68 -178.6(15) . .
C60 C61 C62 C68A -177.9(10) . .
C61 C62 C63 C64 2.3(16) . .
C61 C62 C68 O21 69(3) . .
C61 C62 C68 O23 -136(2) . .
C61 C62 C68A O21A 131.1(18) . .
C61 C62 C68A O23A -50.1(15) . .
C62 C63 C64 C59 -2.4(16) . .
C62 C68A O21A Cd1 -66(2) . 2_667
C62 C68A O21A Cd2 132.9(11) . 1_665
C63 C62 C68 O21 -109(3) . .
C63 C62 C68 O23 46(2) . .
C63 C62 C68A O21A -45(2) . .
C63 C62 C68A O23A 133.5(14) . .
C64 C59 C60 C61 0.3(15) . .
C65 C47 C48 C49 -1.4(13) . .
C67 C43 C44 C45 -2.8(13) . .
C68 C62 C63 C64 -179.1(11) . .
O22 C69 C70 O22 60.1(19) . 2_666
C70 O22 C69 C70 -61.5(19) 2_666 .
C68A C62 C63 C64 178.4(11) . .
O23A C68A O21A Cd1 115.1(16) . 2_667
O23A C68A O21A Cd2 -46(2) . 1_665
